data_4343582
loop_
_publ_author_name
'Gr\"utzke, Martin'
'Zhao, Tiankun'
'Immel, Timo A.'
'Huhn, Thomas'

_publ_section_title
;
 Heptacoordinate Heteroleptic Salan (ONNO) and Thiosalan (OSSO)
 Titanium(IV) Complexes: Investigation of Stability and Cytotoxicity.
;
_journal_issue 14
_journal_name_full 'Inorganic chemistry'
_journal_page_first 6697
_journal_page_last 6706
_journal_paper_doi 10.1021/acs.inorgchem.5b00690
_journal_volume 54
_journal_year 2015
_chemical_formula_moiety 'C41 H57 N3 O6 Ti'
_chemical_formula_sum 'C41 H57 N3 O6 Ti'
_chemical_formula_weight 735.80
_chemical_name_systematic
; 
 ? 
;
_space_group_IT_number 61
_symmetry_cell_setting orthorhombic
_symmetry_Int_Tables_number 61
_symmetry_space_group_name_Hall '-P 2ac 2ab'
_symmetry_space_group_name_H-M 'P b c a'
_atom_sites_solution_hydrogens geom
_atom_sites_solution_primary direct
_atom_sites_solution_secondary difmap
_audit_creation_method SHELXL-97
_cell_angle_alpha 90.00
_cell_angle_beta 90.00
_cell_angle_gamma 90.00
_cell_formula_units_Z 8
_cell_length_a 14.3762(6)
_cell_length_b 19.9894(9)
_cell_length_c 27.3975(17)
_cell_measurement_reflns_used 31382
_cell_measurement_temperature 100(2)
_cell_measurement_theta_max 26.07
_cell_measurement_theta_min 1.49
_cell_volume 7873.3(7)
_computing_cell_refinement 'STOE X-AREA'
_computing_data_collection 'STOE X-AREA'
_computing_data_reduction 'STOE X-RED'
_computing_molecular_graphics 'Ortep-3 for Windows (Farrugia, 1997)'
_computing_publication_material 'SHELXL-97 (Sheldrick, 1997)'
_computing_structure_refinement 'SHELXL-97 (Sheldrick, 1997)'
_computing_structure_solution 'SHELXS-97 (Sheldrick, 1990)'
_diffrn_ambient_temperature 100(2)
_diffrn_detector_area_resol_mean 6.67
_diffrn_measured_fraction_theta_full 0.991
_diffrn_measured_fraction_theta_max 0.991
_diffrn_measurement_device_type 'STOE IPDS 2T'
_diffrn_measurement_method 'rotation method'
_diffrn_radiation_monochromator graphite
_diffrn_radiation_source 'fine-focus sealed tube'
_diffrn_radiation_type MoK\a
_diffrn_radiation_wavelength 0.71073
_diffrn_reflns_av_R_equivalents 0.1623
_diffrn_reflns_av_sigmaI/netI 0.0841
_diffrn_reflns_limit_h_max 17
_diffrn_reflns_limit_h_min -16
_diffrn_reflns_limit_k_max 24
_diffrn_reflns_limit_k_min -23
_diffrn_reflns_limit_l_max 33
_diffrn_reflns_limit_l_min -33
_diffrn_reflns_number 70936
_diffrn_reflns_theta_full 25.75
_diffrn_reflns_theta_max 25.75
_diffrn_reflns_theta_min 1.90
_exptl_absorpt_coefficient_mu 0.266
_exptl_absorpt_correction_T_max 0.9965
_exptl_absorpt_correction_T_min 0.9918
_exptl_absorpt_correction_type integration
_exptl_absorpt_process_details
;
'X-SHAPE 2.07 (03-Aug-2005) Stoe & Cie, Darmstadt, Germany'
;
_exptl_crystal_colour orange-red
_exptl_crystal_density_diffrn 1.241
_exptl_crystal_density_method 'not measured'
_exptl_crystal_description prism
_exptl_crystal_F_000 3152
_exptl_crystal_size_max 0.300
_exptl_crystal_size_mid 0.140
_exptl_crystal_size_min 0.060
_refine_diff_density_max 0.725
_refine_diff_density_min -0.421
_refine_diff_density_rms 0.057
_refine_ls_extinction_method none
_refine_ls_goodness_of_fit_ref 0.979
_refine_ls_hydrogen_treatment constr
_refine_ls_matrix_type full
_refine_ls_number_parameters 474
_refine_ls_number_reflns 7469
_refine_ls_number_restraints 0
_refine_ls_restrained_S_all 0.979
_refine_ls_R_factor_all 0.1121
_refine_ls_R_factor_gt 0.0615
_refine_ls_shift/su_max 0.001
_refine_ls_shift/su_mean 0.000
_refine_ls_structure_factor_coef Fsqd
_refine_ls_weighting_details 'calc w=1/[\s^2^(Fo^2^)+(0.0674P)^2^+0.0000P] where P=(Fo^2^+2Fc^2^)/3'
_refine_ls_weighting_scheme calc
_refine_ls_wR_factor_gt 0.1224
_refine_ls_wR_factor_ref 0.1388
_reflns_number_gt 4742
_reflns_number_total 7469
_reflns_threshold_expression >2sigma(I)
_cod_data_source_file ic5b00690_si_002.cif
_cod_data_source_block L4Ti(dipic)1
_cod_depositor_comments 'Adding full bibliography for 4343581--4343583.cif.'
_cod_database_code 4343582

loop_
_symmetry_equiv_pos_as_xyz
'x, y, z'
'-x+1/2, -y, z+1/2'
'x+1/2, -y+1/2, -z'
'-x, y+1/2, -z+1/2'
'-x, -y, -z'
'x-1/2, y, -z-1/2'
'-x-1/2, y-1/2, z'
'x, -y-1/2, z-1/2'

loop_
_atom_site_label
_atom_site_type_symbol
_atom_site_fract_x
_atom_site_fract_y
_atom_site_fract_z
_atom_site_U_iso_or_equiv
_atom_site_adp_type
_atom_site_occupancy
_atom_site_symmetry_multiplicity
_atom_site_calc_flag
_atom_site_refinement_flags
C1 C 0.9075(2) 1.10182(15) 0.25205(12) 0.0264(7) Uani 1 1 d .
C2 C 0.9438(2) 1.16635(15) 0.24220(12) 0.0274(7) Uani 1 1 d .
C3 C 0.9340(2) 1.19029(16) 0.19465(12) 0.0283(7) Uani 1 1 d .
H3 H 0.9549 1.2344 0.1879 0.034 Uiso 1 1 calc R
C4 C 0.8953(2) 1.15331(17) 0.15629(13) 0.0303(8) Uani 1 1 d .
C5 C 0.8702(2) 1.08731(16) 0.16710(12) 0.0288(7) Uani 1 1 d .
H5 H 0.8475 1.0596 0.1416 0.035 Uiso 1 1 calc R
C6 C 0.8772(2) 1.06111(16) 0.21343(12) 0.0276(7) Uani 1 1 d .
C7 C 0.8523(2) 0.98878(16) 0.22278(11) 0.0285(7) Uani 1 1 d .
H7A H 0.8264 0.9695 0.1924 0.034 Uiso 1 1 calc R
H7B H 0.9100 0.9639 0.2306 0.034 Uiso 1 1 calc R
C8 C 0.7035(2) 0.93154(16) 0.39472(12) 0.0260(7) Uani 1 1 d .
C9 C 0.6926(2) 0.86559(15) 0.41305(12) 0.0262(7) Uani 1 1 d .
C10 C 0.6036(2) 0.84767(16) 0.42883(12) 0.0273(7) Uani 1 1 d .
H10 H 0.5944 0.8035 0.4407 0.033 Uiso 1 1 calc R
C11 C 0.5276(2) 0.89071(16) 0.42815(12) 0.0285(7) Uani 1 1 d .
C12 C 0.5432(2) 0.95612(16) 0.41208(12) 0.0283(7) Uani 1 1 d .
H12 H 0.4931 0.9871 0.4122 0.034 Uiso 1 1 calc R
C13 C 0.6295(2) 0.97689(15) 0.39601(12) 0.0271(7) Uani 1 1 d .
C14 C 0.6445(2) 1.04944(15) 0.38094(13) 0.0298(7) Uani 1 1 d .
H14A H 0.5831 1.0717 0.3784 0.036 Uiso 1 1 calc R
H14B H 0.6802 1.0724 0.4069 0.036 Uiso 1 1 calc R
C15 C 0.6980(2) 1.01597(16) 0.25076(12) 0.0298(7) Uani 1 1 d .
H15A H 0.6625 0.9916 0.2254 0.036 Uiso 1 1 calc R
H15B H 0.7147 1.0605 0.2376 0.036 Uiso 1 1 calc R
C16 C 0.6399(2) 1.02392(16) 0.29528(12) 0.0301(7) Uani 1 1 d .
H16A H 0.5840 1.0507 0.2875 0.036 Uiso 1 1 calc R
H16B H 0.6194 0.9795 0.3070 0.036 Uiso 1 1 calc R
C17 C 0.7620(3) 0.90556(15) 0.26428(13) 0.0316(8) Uani 1 1 d .
H17A H 0.7190 0.8964 0.2912 0.047 Uiso 1 1 calc R
H17B H 0.8194 0.8800 0.2690 0.047 Uiso 1 1 calc R
H17C H 0.7330 0.8924 0.2333 0.047 Uiso 1 1 calc R
C18 C 0.6969(2) 1.13110(15) 0.32368(13) 0.0313(8) Uani 1 1 d .
H18A H 0.7297 1.1390 0.2929 0.047 Uiso 1 1 calc R
H18B H 0.7295 1.1541 0.3502 0.047 Uiso 1 1 calc R
H18C H 0.6332 1.1482 0.3212 0.047 Uiso 1 1 calc R
C19 C 0.9905(2) 1.20843(16) 0.28243(13) 0.0290(8) Uani 1 1 d .
C20 C 1.0394(3) 1.27056(17) 0.26160(14) 0.0392(9) Uani 1 1 d .
H20A H 1.0855 1.2567 0.2373 0.059 Uiso 1 1 calc R
H20B H 1.0706 1.2948 0.2880 0.059 Uiso 1 1 calc R
H20C H 0.9933 1.2998 0.2462 0.059 Uiso 1 1 calc R
C21 C 1.0657(3) 1.16754(17) 0.30893(14) 0.0354(8) Uani 1 1 d .
H21A H 1.0375 1.1273 0.3231 0.053 Uiso 1 1 calc R
H21B H 1.0932 1.1947 0.3350 0.053 Uiso 1 1 calc R
H21C H 1.1141 1.1545 0.2856 0.053 Uiso 1 1 calc R
C22 C 0.9164(3) 1.23187(18) 0.31920(14) 0.0385(9) Uani 1 1 d .
H22A H 0.8664 1.2551 0.3018 0.058 Uiso 1 1 calc R
H22B H 0.9449 1.2624 0.3429 0.058 Uiso 1 1 calc R
H22C H 0.8908 1.1930 0.3364 0.058 Uiso 1 1 calc R
C23 C 0.8754(2) 1.18509(17) 0.10672(13) 0.0325(8) Uani 1 1 d .
C24 C 0.9589(3) 1.2251(2) 0.08916(16) 0.0619(13) Uani 1 1 d .
H24A H 0.9440 1.2466 0.0580 0.093 Uiso 1 1 calc R
H24B H 1.0122 1.1951 0.0848 0.093 Uiso 1 1 calc R
H24C H 0.9744 1.2594 0.1134 0.093 Uiso 1 1 calc R
C25 C 0.8523(4) 1.1333(3) 0.06790(17) 0.0766(16) Uani 1 1 d .
H25A H 0.8419 1.1558 0.0366 0.115 Uiso 1 1 calc R
H25B H 0.7960 1.1090 0.0774 0.115 Uiso 1 1 calc R
H25C H 0.9042 1.1018 0.0647 0.115 Uiso 1 1 calc R
C26 C 0.7940(4) 1.2318(4) 0.1123(2) 0.102(2) Uani 1 1 d .
H26A H 0.8039 1.2607 0.1408 0.152 Uiso 1 1 calc R
H26B H 0.7369 1.2057 0.1169 0.152 Uiso 1 1 calc R
H26C H 0.7882 1.2595 0.0829 0.152 Uiso 1 1 calc R
C27 C 0.7759(2) 0.81756(15) 0.41682(12) 0.0268(7) Uani 1 1 d .
C28 C 0.8188(2) 0.80419(16) 0.36652(12) 0.0304(8) Uani 1 1 d .
H28A H 0.7706 0.7878 0.3442 0.046 Uiso 1 1 calc R
H28B H 0.8679 0.7705 0.3696 0.046 Uiso 1 1 calc R
H28C H 0.8453 0.8457 0.3536 0.046 Uiso 1 1 calc R
C29 C 0.8493(2) 0.84906(16) 0.45096(12) 0.0300(7) Uani 1 1 d .
H29A H 0.8686 0.8925 0.4379 0.045 Uiso 1 1 calc R
H29B H 0.9035 0.8194 0.4531 0.045 Uiso 1 1 calc R
H29C H 0.8225 0.8552 0.4835 0.045 Uiso 1 1 calc R
C30 C 0.7477(3) 0.74983(15) 0.43858(12) 0.0314(8) Uani 1 1 d .
H30A H 0.7212 0.7567 0.4712 0.047 Uiso 1 1 calc R
H30B H 0.8026 0.7209 0.4410 0.047 Uiso 1 1 calc R
H30C H 0.7012 0.7286 0.4175 0.047 Uiso 1 1 calc R
C31 C 0.4287(2) 0.86914(17) 0.44304(13) 0.0320(8) Uani 1 1 d .
C32 C 0.3623(3) 0.8807(2) 0.40059(15) 0.0454(10) Uani 1 1 d .
H32A H 0.3004 0.8639 0.4092 0.068 Uiso 1 1 calc R
H32B H 0.3852 0.8569 0.3717 0.068 Uiso 1 1 calc R
H32C H 0.3586 0.9287 0.3935 0.068 Uiso 1 1 calc R
C33 C 0.3964(3) 0.9098(2) 0.48717(16) 0.0507(11) Uani 1 1 d .
H33A H 0.4374 0.9007 0.5150 0.076 Uiso 1 1 calc R
H33B H 0.3325 0.8972 0.4956 0.076 Uiso 1 1 calc R
H33C H 0.3987 0.9576 0.4793 0.076 Uiso 1 1 calc R
C34 C 0.4246(3) 0.79456(17) 0.45672(14) 0.0380(9) Uani 1 1 d .
H34A H 0.4668 0.7859 0.4841 0.057 Uiso 1 1 calc R
H34B H 0.4435 0.7675 0.4286 0.057 Uiso 1 1 calc R
H34C H 0.3609 0.7828 0.4662 0.057 Uiso 1 1 calc R
C35 C 1.0155(2) 0.92453(16) 0.33096(13) 0.0306(8) Uani 1 1 d .
C36 C 1.0376(2) 0.96394(16) 0.37583(13) 0.0298(8) Uani 1 1 d .
C37 C 1.1149(3) 0.95782(19) 0.40518(14) 0.0397(9) Uani 1 1 d .
H37 H 1.1620 0.9260 0.3978 0.048 Uiso 1 1 calc R
C38 C 1.1226(3) 0.9986(2) 0.44543(16) 0.0468(10) Uani 1 1 d .
H38 H 1.1756 0.9957 0.4660 0.056 Uiso 1 1 calc R
C39 C 1.0519(3) 1.04438(19) 0.45590(15) 0.0426(9) Uani 1 1 d .
H39 H 1.0557 1.0727 0.4837 0.051 Uiso 1 1 calc R
C40 C 0.9769(2) 1.04725(17) 0.42492(13) 0.0314(8) Uani 1 1 d .
C41 C 0.8914(3) 1.09108(16) 0.43011(13) 0.0326(8) Uani 1 1 d .
N1 N 0.78398(19) 0.97831(12) 0.26310(10) 0.0271(6) Uani 1 1 d .
N2 N 0.69440(18) 1.05779(12) 0.33395(10) 0.0271(6) Uani 1 1 d .
N3 N 0.97071(19) 1.00804(13) 0.38556(10) 0.0270(6) Uani 1 1 d .
O1 O 0.90057(15) 1.07832(10) 0.29811(8) 0.0266(5) Uani 1 1 d .
O2 O 0.78595(15) 0.95127(10) 0.37517(8) 0.0265(5) Uani 1 1 d .
O3 O 0.93562(15) 0.94122(11) 0.31212(8) 0.0282(5) Uani 1 1 d .
O4 O 0.83674(16) 1.08481(10) 0.39287(8) 0.0285(5) Uani 1 1 d .
O5 O 1.06884(17) 0.88256(12) 0.31473(10) 0.0418(6) Uani 1 1 d .
O6 O 0.8794(2) 1.12517(13) 0.46625(10) 0.0526(8) Uani 1 1 d .
Ti1 Ti 0.84808(4) 1.01446(3) 0.33871(2) 0.02427(15) Uani 1 1 d .

loop_
_atom_site_aniso_label
_atom_site_aniso_U_11
_atom_site_aniso_U_22
_atom_site_aniso_U_33
_atom_site_aniso_U_23
_atom_site_aniso_U_13
_atom_site_aniso_U_12
C1 0.0241(17) 0.0278(16) 0.0274(17) -0.0018(14) 0.0037(14) 0.0028(14)
C2 0.0230(17) 0.0251(16) 0.0340(19) -0.0038(14) 0.0037(15) 0.0037(14)
C3 0.0262(17) 0.0279(17) 0.0307(19) 0.0033(14) 0.0038(15) 0.0018(14)
C4 0.0253(17) 0.0345(18) 0.0312(19) 0.0044(15) 0.0022(15) -0.0005(14)
C5 0.0245(17) 0.0349(18) 0.0270(18) -0.0044(15) 0.0016(14) -0.0006(14)
C6 0.0228(17) 0.0280(17) 0.0321(19) 0.0004(14) 0.0037(14) 0.0011(13)
C7 0.0345(18) 0.0272(15) 0.0239(16) -0.0011(13) -0.0018(15) 0.0009(15)
C8 0.0270(17) 0.0248(16) 0.0262(17) -0.0025(13) 0.0039(14) -0.0026(14)
C9 0.0316(18) 0.0203(15) 0.0268(18) -0.0017(13) -0.0011(15) -0.0011(14)
C10 0.0325(19) 0.0249(16) 0.0244(17) 0.0006(13) 0.0003(15) -0.0029(14)
C11 0.0280(18) 0.0288(17) 0.0286(18) 0.0006(14) -0.0001(15) -0.0033(15)
C12 0.0262(17) 0.0296(17) 0.0290(18) -0.0002(14) 0.0014(15) 0.0021(14)
C13 0.0279(18) 0.0245(17) 0.0288(17) -0.0009(13) 0.0018(14) -0.0016(14)
C14 0.0282(18) 0.0245(17) 0.0367(19) 0.0014(14) 0.0040(16) 0.0043(14)
C15 0.0287(17) 0.0275(16) 0.0333(18) 0.0012(15) -0.0068(15) -0.0013(15)
C16 0.0278(18) 0.0272(17) 0.0354(19) 0.0024(14) -0.0044(15) 0.0009(15)
C17 0.035(2) 0.0230(16) 0.037(2) -0.0035(14) -0.0027(16) -0.0047(15)
C18 0.0316(18) 0.0234(16) 0.039(2) 0.0041(14) -0.0010(16) 0.0031(15)
C19 0.0297(18) 0.0245(16) 0.0330(19) -0.0001(14) 0.0020(15) -0.0025(14)
C20 0.044(2) 0.0326(19) 0.041(2) 0.0028(16) -0.0018(18) -0.0097(17)
C21 0.0346(19) 0.0316(18) 0.040(2) 0.0013(16) -0.0054(17) -0.0051(16)
C22 0.038(2) 0.0358(19) 0.041(2) -0.0070(16) 0.0060(18) -0.0018(17)
C23 0.0298(19) 0.0372(19) 0.0307(19) 0.0074(15) 0.0004(15) 0.0003(15)
C24 0.064(3) 0.079(3) 0.043(3) 0.017(2) 0.000(2) -0.017(3)
C25 0.114(5) 0.071(3) 0.045(3) 0.014(2) -0.025(3) -0.027(3)
C26 0.070(4) 0.163(6) 0.071(4) 0.054(4) 0.018(3) 0.064(4)
C27 0.0278(18) 0.0230(16) 0.0295(18) 0.0036(13) -0.0042(14) -0.0004(14)
C28 0.0330(19) 0.0242(16) 0.0340(19) 0.0016(14) -0.0032(16) 0.0015(14)
C29 0.0314(18) 0.0256(16) 0.0332(18) 0.0003(14) -0.0030(16) 0.0007(15)
C30 0.0363(19) 0.0255(17) 0.0323(19) 0.0011(13) -0.0006(16) 0.0023(16)
C31 0.0281(18) 0.0332(18) 0.035(2) 0.0040(15) 0.0021(15) -0.0016(15)
C32 0.031(2) 0.049(2) 0.056(3) 0.017(2) -0.0073(19) -0.0039(18)
C33 0.046(2) 0.052(2) 0.055(3) -0.003(2) 0.022(2) -0.005(2)
C34 0.030(2) 0.038(2) 0.046(2) 0.0098(17) -0.0003(18) -0.0062(16)
C35 0.0254(18) 0.0278(17) 0.039(2) 0.0028(15) 0.0011(16) 0.0005(14)
C36 0.0261(18) 0.0266(16) 0.0366(19) 0.0024(14) -0.0007(16) -0.0007(14)
C37 0.033(2) 0.038(2) 0.048(2) 0.0032(18) -0.0063(18) 0.0035(17)
C38 0.038(2) 0.051(2) 0.052(2) -0.0023(19) -0.0182(19) 0.0050(18)
C39 0.046(2) 0.039(2) 0.043(2) -0.0046(17) -0.0140(19) 0.0003(18)
C40 0.0332(19) 0.0299(18) 0.0311(19) 0.0008(15) -0.0060(16) -0.0037(15)
C41 0.045(2) 0.0244(17) 0.0287(19) -0.0024(15) -0.0055(17) 0.0020(16)
N1 0.0278(14) 0.0209(13) 0.0325(15) -0.0006(11) 0.0003(12) -0.0016(12)
N2 0.0280(14) 0.0197(13) 0.0336(15) 0.0035(12) -0.0017(13) -0.0015(11)
N3 0.0277(15) 0.0247(13) 0.0287(15) 0.0009(12) -0.0011(12) -0.0001(12)
O1 0.0303(12) 0.0226(11) 0.0270(12) -0.0019(9) -0.0018(10) -0.0012(9)
O2 0.0270(12) 0.0214(11) 0.0312(12) 0.0023(10) 0.0022(10) 0.0007(9)
O3 0.0276(12) 0.0252(11) 0.0319(13) -0.0009(10) 0.0005(10) -0.0004(10)
O4 0.0316(13) 0.0232(11) 0.0306(12) -0.0013(9) -0.0034(11) 0.0027(10)
O5 0.0331(14) 0.0389(14) 0.0535(16) -0.0101(12) 0.0022(13) 0.0100(12)
O6 0.071(2) 0.0461(16) 0.0406(16) -0.0139(13) -0.0166(14) 0.0238(15)
Ti1 0.0245(3) 0.0208(3) 0.0275(3) 0.0002(2) -0.0003(3) -0.0005(2)

loop_
_atom_type_symbol
_atom_type_description
_atom_type_scat_dispersion_real
_atom_type_scat_dispersion_imag
_atom_type_scat_source
C C 0.0033 0.0016 'International Tables Vol C Tables 4.2.6.8 and 6.1.1.4'
H H 0.0000 0.0000 'International Tables Vol C Tables 4.2.6.8 and 6.1.1.4'
N N 0.0061 0.0033 'International Tables Vol C Tables 4.2.6.8 and 6.1.1.4'
O O 0.0106 0.0060 'International Tables Vol C Tables 4.2.6.8 and 6.1.1.4'
Ti Ti 0.2776 0.4457 'International Tables Vol C Tables 4.2.6.8 and 6.1.1.4'

loop_
_geom_angle_atom_site_label_1
_geom_angle_atom_site_label_2
_geom_angle_atom_site_label_3
_geom_angle
O1 C1 C6 118.7(3)
O1 C1 C2 121.4(3)
C6 C1 C2 119.9(3)
C3 C2 C1 116.9(3)
C3 C2 C19 121.6(3)
C1 C2 C19 121.4(3)
C2 C3 C4 124.0(3)
C5 C4 C3 116.2(3)
C5 C4 C23 122.2(3)
C3 C4 C23 121.5(3)
C6 C5 C4 122.3(3)
C5 C6 C1 119.8(3)
C5 C6 C7 120.2(3)
C1 C6 C7 120.0(3)
N1 C7 C6 114.5(3)
O2 C8 C13 119.0(3)
O2 C8 C9 120.4(3)
C13 C8 C9 120.6(3)
C10 C9 C8 116.7(3)
C10 C9 C27 122.1(3)
C8 C9 C27 121.1(3)
C11 C10 C9 123.8(3)
C10 C11 C12 117.2(3)
C10 C11 C31 123.2(3)
C12 C11 C31 119.5(3)
C13 C12 C11 121.7(3)
C12 C13 C8 119.8(3)
C12 C13 C14 120.0(3)
C8 C13 C14 120.2(3)
N2 C14 C13 114.2(3)
N1 C15 C16 109.5(3)
N2 C16 C15 109.8(3)
C20 C19 C21 106.5(3)
C20 C19 C22 108.3(3)
C21 C19 C22 109.8(3)
C20 C19 C2 112.0(3)
C21 C19 C2 110.7(3)
C22 C19 C2 109.4(3)
C26 C23 C25 108.9(4)
C26 C23 C24 108.6(4)
C25 C23 C24 108.0(4)
C26 C23 C4 108.3(3)
C25 C23 C4 112.3(3)
C24 C23 C4 110.6(3)
C28 C27 C30 107.6(3)
C28 C27 C9 111.2(3)
C30 C27 C9 111.8(3)
C28 C27 C29 109.9(3)
C30 C27 C29 107.8(3)
C9 C27 C29 108.6(3)
C32 C31 C33 109.5(3)
C32 C31 C34 108.0(3)
C33 C31 C34 108.1(3)
C32 C31 C11 109.5(3)
C33 C31 C11 109.9(3)
C34 C31 C11 111.8(3)
O5 C35 O3 125.8(3)
O5 C35 C36 121.9(3)
O3 C35 C36 112.2(3)
N3 C36 C37 121.6(3)
N3 C36 C35 111.1(3)
C37 C36 C35 127.2(3)
C38 C37 C36 118.7(4)
C37 C38 C39 119.6(4)
C40 C39 C38 118.1(4)
N3 C40 C39 121.8(3)
N3 C40 C41 111.1(3)
C39 C40 C41 127.1(3)
O6 C41 O4 127.7(3)
O6 C41 C40 121.0(3)
O4 C41 C40 111.2(3)
C15 N1 C17 108.9(3)
C15 N1 C7 107.9(3)
C17 N1 C7 107.0(2)
C15 N1 Ti1 111.48(19)
C17 N1 Ti1 111.1(2)
C7 N1 Ti1 110.27(19)
C16 N2 C14 108.3(2)
C16 N2 C18 109.1(2)
C14 N2 C18 106.6(2)
C16 N2 Ti1 111.35(19)
C14 N2 Ti1 111.17(19)
C18 N2 Ti1 110.21(19)
C36 N3 C40 120.1(3)
C36 N3 Ti1 120.3(2)
C40 N3 Ti1 119.6(2)
C1 O1 Ti1 146.1(2)
C8 O2 Ti1 146.7(2)
C35 O3 Ti1 125.4(2)
C41 O4 Ti1 126.1(2)
O2 Ti1 O1 174.44(10)
O2 Ti1 O4 92.26(9)
O1 Ti1 O4 89.68(9)
O2 Ti1 O3 90.04(9)
O1 Ti1 O3 91.63(9)
O4 Ti1 O3 142.23(9)
O2 Ti1 N3 91.86(10)
O1 Ti1 N3 93.70(10)
O4 Ti1 N3 71.30(10)
O3 Ti1 N3 70.95(10)
O2 Ti1 N2 80.15(9)
O1 Ti1 N2 95.42(9)
O4 Ti1 N2 73.50(9)
O3 Ti1 N2 143.72(9)
N3 Ti1 N2 143.51(10)
O2 Ti1 N1 94.36(9)
O1 Ti1 N1 81.04(9)
O4 Ti1 N1 143.83(9)
O3 Ti1 N1 73.34(9)
N3 Ti1 N1 143.72(10)
N2 Ti1 N1 72.72(9)

loop_
_geom_bond_atom_site_label_1
_geom_bond_atom_site_label_2
_geom_bond_distance
C1 O1 1.350(4)
C1 C6 1.404(5)
C1 C2 1.417(4)
C2 C3 1.395(5)
C2 C19 1.541(5)
C3 C4 1.400(5)
C4 C5 1.399(5)
C4 C23 1.526(5)
C5 C6 1.377(5)
C6 C7 1.511(5)
C7 N1 1.493(4)
C8 O2 1.360(4)
C8 C13 1.397(4)
C8 C9 1.419(4)
C9 C10 1.397(5)
C9 C27 1.539(5)
C10 C11 1.390(5)
C11 C12 1.398(5)
C11 C31 1.541(5)
C12 C13 1.381(5)
C13 C14 1.523(4)
C14 N2 1.483(4)
C15 N1 1.486(4)
C15 C16 1.487(5)
C16 N2 1.481(4)
C17 N1 1.489(4)
C18 N2 1.492(4)
C19 C20 1.537(5)
C19 C21 1.537(5)
C19 C22 1.539(5)
C23 C26 1.504(6)
C23 C25 1.520(6)
C23 C24 1.521(5)
C27 C28 1.533(5)
C27 C30 1.534(4)
C27 C29 1.545(5)
C31 C32 1.522(5)
C31 C33 1.529(5)
C31 C34 1.539(5)
C35 O5 1.220(4)
C35 O3 1.303(4)
C35 C36 1.494(5)
C36 N3 1.331(4)
C36 C37 1.377(5)
C37 C38 1.376(6)
C38 C39 1.396(6)
C39 C40 1.374(5)
C40 N3 1.336(4)
C40 C41 1.516(5)
C41 O6 1.214(4)
C41 O4 1.294(4)
N1 Ti1 2.380(3)
N2 Ti1 2.377(3)
N3 Ti1 2.185(3)
O1 Ti1 1.854(2)
O2 Ti1 1.841(2)
O3 Ti1 2.063(2)
O4 Ti1 2.051(2)

loop_
_geom_torsion_atom_site_label_1
_geom_torsion_atom_site_label_2
_geom_torsion_atom_site_label_3
_geom_torsion_atom_site_label_4
_geom_torsion
O1 C1 C2 C3 -169.8(3)
C6 C1 C2 C3 9.8(5)
O1 C1 C2 C19 9.4(5)
C6 C1 C2 C19 -171.1(3)
C1 C2 C3 C4 -3.3(5)
C19 C2 C3 C4 177.5(3)
C2 C3 C4 C5 -3.5(5)
C2 C3 C4 C23 172.3(3)
C3 C4 C5 C6 4.1(5)
C23 C4 C5 C6 -171.6(3)
C4 C5 C6 C1 2.2(5)
C4 C5 C6 C7 -177.9(3)
O1 C1 C6 C5 170.1(3)
C2 C1 C6 C5 -9.4(5)
O1 C1 C6 C7 -9.8(5)
C2 C1 C6 C7 170.7(3)
C5 C6 C7 N1 -127.4(3)
C1 C6 C7 N1 52.5(4)
O2 C8 C9 C10 -174.9(3)
C13 C8 C9 C10 4.4(5)
O2 C8 C9 C27 7.1(5)
C13 C8 C9 C27 -173.5(3)
C8 C9 C10 C11 -1.1(5)
C27 C9 C10 C11 176.9(3)
C9 C10 C11 C12 -2.1(5)
C9 C10 C11 C31 176.5(3)
C10 C11 C12 C13 2.0(5)
C31 C11 C12 C13 -176.7(3)
C11 C12 C13 C8 1.2(5)
C11 C12 C13 C14 -177.3(3)
O2 C8 C13 C12 174.8(3)
C9 C8 C13 C12 -4.6(5)
O2 C8 C13 C14 -6.7(5)
C9 C8 C13 C14 174.0(3)
C12 C13 C14 N2 -133.2(3)
C8 C13 C14 N2 48.3(4)
N1 C15 C16 N2 56.9(3)
C3 C2 C19 C20 -11.0(4)
C1 C2 C19 C20 169.9(3)
C3 C2 C19 C21 -129.7(3)
C1 C2 C19 C21 51.2(4)
C3 C2 C19 C22 109.1(4)
C1 C2 C19 C22 -70.0(4)
C5 C4 C23 C26 104.1(5)
C3 C4 C23 C26 -71.4(5)
C5 C4 C23 C25 -16.2(5)
C3 C4 C23 C25 168.3(4)
C5 C4 C23 C24 -136.9(4)
C3 C4 C23 C24 47.6(5)
C10 C9 C27 C28 121.3(3)
C8 C9 C27 C28 -60.9(4)
C10 C9 C27 C30 1.0(4)
C8 C9 C27 C30 178.8(3)
C10 C9 C27 C29 -117.7(3)
C8 C9 C27 C29 60.1(4)
C10 C11 C31 C32 -121.6(4)
C12 C11 C31 C32 57.0(4)
C10 C11 C31 C33 118.1(4)
C12 C11 C31 C33 -63.3(4)
C10 C11 C31 C34 -2.0(5)
C12 C11 C31 C34 176.6(3)
O5 C35 C36 N3 178.0(3)
O3 C35 C36 N3 -1.2(4)
O5 C35 C36 C37 -2.5(6)
O3 C35 C36 C37 178.3(3)
N3 C36 C37 C38 -0.1(5)
C35 C36 C37 C38 -179.6(4)
C36 C37 C38 C39 0.8(6)
C37 C38 C39 C40 -0.6(6)
C38 C39 C40 N3 -0.3(6)
C38 C39 C40 C41 177.7(4)
N3 C40 C41 O6 172.3(3)
C39 C40 C41 O6 -5.9(6)
N3 C40 C41 O4 -6.1(4)
C39 C40 C41 O4 175.7(3)
C16 C15 N1 C17 80.9(3)
C16 C15 N1 C7 -163.3(3)
C16 C15 N1 Ti1 -42.0(3)
C6 C7 N1 C15 58.3(3)
C6 C7 N1 C17 175.4(3)
C6 C7 N1 Ti1 -63.7(3)
C15 C16 N2 C14 -165.7(2)
C15 C16 N2 C18 78.7(3)
C15 C16 N2 Ti1 -43.1(3)
C13 C14 N2 C16 59.1(3)
C13 C14 N2 C18 176.3(3)
C13 C14 N2 Ti1 -63.5(3)
C37 C36 N3 C40 -0.8(5)
C35 C36 N3 C40 178.7(3)
C37 C36 N3 Ti1 -178.8(3)
C35 C36 N3 Ti1 0.8(4)
C39 C40 N3 C36 1.0(5)
C41 C40 N3 C36 -177.3(3)
C39 C40 N3 Ti1 179.0(3)
C41 C40 N3 Ti1 0.7(4)
C6 C1 O1 Ti1 -15.3(5)
C2 C1 O1 Ti1 164.3(3)
C13 C8 O2 Ti1 -13.1(6)
C9 C8 O2 Ti1 166.3(3)
O5 C35 O3 Ti1 -177.9(3)
C36 C35 O3 Ti1 1.2(4)
O6 C41 O4 Ti1 -168.2(3)
C40 C41 O4 Ti1 10.1(4)
C8 O2 Ti1 O4 69.9(4)
C8 O2 Ti1 O3 -147.8(4)
C8 O2 Ti1 N3 141.3(4)
C8 O2 Ti1 N2 -2.9(4)
C8 O2 Ti1 N1 -74.5(4)
C1 O1 Ti1 O4 -143.6(4)
C1 O1 Ti1 O3 74.2(4)
C1 O1 Ti1 N3 145.2(4)
C1 O1 Ti1 N2 -70.2(4)
C1 O1 Ti1 N1 1.3(4)
C41 O4 Ti1 O2 83.6(3)
C41 O4 Ti1 O1 -101.6(3)
C41 O4 Ti1 O3 -9.4(3)
C41 O4 Ti1 N3 -7.6(3)
C41 O4 Ti1 N2 162.6(3)
C41 O4 Ti1 N1 -175.9(2)
C35 O3 Ti1 O2 -92.6(3)
C35 O3 Ti1 O1 92.7(3)
C35 O3 Ti1 O4 1.1(3)
C35 O3 Ti1 N3 -0.6(2)
C35 O3 Ti1 N2 -165.8(2)
C35 O3 Ti1 N1 172.9(3)
C36 N3 Ti1 O2 89.2(2)
C40 N3 Ti1 O2 -88.8(2)
C36 N3 Ti1 O1 -90.6(2)
C40 N3 Ti1 O1 91.4(3)
C36 N3 Ti1 O4 -179.0(3)
C40 N3 Ti1 O4 3.0(2)
C36 N3 Ti1 O3 -0.2(2)
C40 N3 Ti1 O3 -178.1(3)
C36 N3 Ti1 N2 165.1(2)
C40 N3 Ti1 N2 -12.9(3)
C36 N3 Ti1 N1 -10.7(3)
C40 N3 Ti1 N1 171.3(2)
C16 N2 Ti1 O2 -82.5(2)
C14 N2 Ti1 O2 38.32(19)
C18 N2 Ti1 O2 156.3(2)
C16 N2 Ti1 O1 94.1(2)
C14 N2 Ti1 O1 -145.07(19)
C18 N2 Ti1 O1 -27.1(2)
C16 N2 Ti1 O4 -177.8(2)
C14 N2 Ti1 O4 -57.02(19)
C18 N2 Ti1 O4 61.0(2)
C16 N2 Ti1 O3 -6.1(3)
C14 N2 Ti1 O3 114.7(2)
C18 N2 Ti1 O3 -127.3(2)
C16 N2 Ti1 N3 -162.17(19)
C14 N2 Ti1 N3 -41.3(3)
C18 N2 Ti1 N3 76.6(3)
C16 N2 Ti1 N1 15.25(19)
C14 N2 Ti1 N1 136.1(2)
C18 N2 Ti1 N1 -106.0(2)
C15 N1 Ti1 O2 92.5(2)
C17 N1 Ti1 O2 -29.2(2)
C7 N1 Ti1 O2 -147.66(19)
C15 N1 Ti1 O1 -84.4(2)
C17 N1 Ti1 O1 154.0(2)
C7 N1 Ti1 O1 35.49(19)
C15 N1 Ti1 O4 -7.4(3)
C17 N1 Ti1 O4 -129.0(2)
C7 N1 Ti1 O4 112.5(2)
C15 N1 Ti1 O3 -178.8(2)
C17 N1 Ti1 O3 59.6(2)
C7 N1 Ti1 O3 -58.93(19)
C15 N1 Ti1 N3 -168.39(19)
C17 N1 Ti1 N3 70.0(3)
C7 N1 Ti1 N3 -48.5(3)
C15 N1 Ti1 N2 14.20(19)
C17 N1 Ti1 N2 -107.4(2)
C7 N1 Ti1 N2 134.1(2)
